data_4350673
loop_
_publ_author_name
'Rieb, Julia'
'Raba, Andreas'
'Haslinger, Stefan'
'Kaspar, Manuel'
'P\"othig, Alexander'
'Cokoja, Mirza'
'Basset, Jean-Marie'
'K\"uhn, Fritz E'

_publ_section_title
;
 Synthesis, characterization, and reactivity of furan- and
 thiophene-functionalized bis(N-heterocyclic carbene) complexes of
 iron(II).
;
_journal_issue 18
_journal_name_full 'Inorganic chemistry'
_journal_page_first 9598
_journal_page_last 9606
_journal_paper_doi 10.1021/ic500959m
_journal_volume 53
_journal_year 2014
_chemical_compound_source 'see text'
_chemical_formula_moiety 'C23 H24 Fe N8 S2, 2(F6 P)'
_chemical_formula_sum 'C23 H24 F12 Fe N8 P2 S2'
_chemical_formula_weight 822.43
_space_group_IT_number 14
_space_group_name_Hall '-P 2yn'
_space_group_name_H-M_alt 'P 1 21/n 1'
_symmetry_cell_setting monoclinic
_symmetry_Int_Tables_number 14
_symmetry_space_group_name_Hall '-P 2yn'
_symmetry_space_group_name_H-M 'P 1 21/n 1'
_atom_sites_solution_hydrogens geom
_cell_angle_alpha 90
_cell_angle_beta 95.920(1)
_cell_angle_gamma 90
_cell_formula_units_Z 4
_cell_length_a 13.0550(3)
_cell_length_b 14.3291(3)
_cell_length_c 18.8249(4)
_cell_measurement_reflns_used 9941
_cell_measurement_temperature 123
_cell_measurement_theta_max 25.3428
_cell_measurement_theta_min 2.3046
_cell_volume 3502.73(13)
_computing_cell_refinement 'SAINT (Bruker, 2012)'
_computing_data_collection 'APEX II Control Software (Bruker, 2013)'
_computing_data_reduction 'SAINT (Bruker, 2012)'
_computing_molecular_graphics 'PLATON (Spek, 2011)'
_computing_publication_material 'PLATON (Spek, 2011), enCIFer (Allen, 2004)'
_computing_structure_refinement 'SHELXL2013 (Sheldrick, 2013), SHELXLE (Huebschle, 2011)'
_computing_structure_solution 'SHELXS97 (Sheldrick, 2008)'
_diffrn_ambient_temperature 123
_diffrn_detector ' CCD plate '
_diffrn_detector_area_resol_mean 16
_diffrn_measured_fraction_theta_full 1.000
_diffrn_measured_fraction_theta_max 0.998
_diffrn_measurement_device ' \k-geometry diffractometer '
_diffrn_measurement_device_type ' Bruker APEX-II CCD '
_diffrn_measurement_method ' phi- and omega-rotation '
_diffrn_radiation_monochromator graphite
_diffrn_radiation_probe x-ray
_diffrn_radiation_source 'fine-focus sealed tube'
_diffrn_radiation_type MoK\a
_diffrn_radiation_wavelength 0.71073
_diffrn_reflns_av_R_equivalents 0.0203
_diffrn_reflns_av_sigmaI/netI 0.0076
_diffrn_reflns_limit_h_max 15
_diffrn_reflns_limit_h_min -15
_diffrn_reflns_limit_k_max 17
_diffrn_reflns_limit_k_min -17
_diffrn_reflns_limit_l_max 22
_diffrn_reflns_limit_l_min -22
_diffrn_reflns_number 111677
_diffrn_reflns_reduction_process
;
;
_diffrn_reflns_theta_full 25.24
_diffrn_reflns_theta_max 25.39
_diffrn_reflns_theta_min 1.79
_exptl_absorpt_coefficient_mu 0.734
_exptl_absorpt_correction_T_max 0.7452
_exptl_absorpt_correction_T_min 0.6891
_exptl_absorpt_correction_type multi-scan
_exptl_absorpt_process_details 'SADABS, Bruker, 2008b'
_exptl_crystal_colour red-orange
_exptl_crystal_density_diffrn 1.560
_exptl_crystal_density_method 'Not Measured'
_exptl_crystal_description fragment
_exptl_crystal_F_000 1656
_exptl_crystal_size_max 0.582
_exptl_crystal_size_mid 0.538
_exptl_crystal_size_min 0.430
_platon_squeeze_details
;
The unit cell contains 4 acetonitrile molecules being positioned at a 
special position which have been treated as a diffuse contribution to 
the overall scattering without specific atom positions by SQUEEZE/PLATON.
;
_refine_diff_density_max 0.839
_refine_diff_density_min -0.546
_refine_diff_density_rms 0.061
_refine_ls_extinction_method none
_refine_ls_goodness_of_fit_ref 1.038
_refine_ls_hydrogen_treatment constr
_refine_ls_matrix_type full
_refine_ls_number_parameters 656
_refine_ls_number_reflns 6439
_refine_ls_number_restraints 484
_refine_ls_restrained_S_all 1.081
_refine_ls_R_factor_all 0.0448
_refine_ls_R_factor_gt 0.0417
_refine_ls_shift/su_max 0.001
_refine_ls_shift/su_mean 0.000
_refine_ls_structure_factor_coef Fsqd
_refine_ls_weighting_details 'W=1/[\S^2^(FO^2^)+(0.0457P)^2^+6.1789P] WHERE P=(FO^2^+2FC^2^)/3'
_refine_ls_weighting_scheme calc
_refine_ls_wR_factor_gt 0.1040
_refine_ls_wR_factor_ref 0.1070
_reflns_number_gt 6002
_reflns_number_total 6439
_reflns_threshold_expression i>2\s(i)
_cod_data_source_file ic500959m_si_002.cif
_cod_data_source_block compound_2b
_cod_original_sg_symbol_H-M 'P 21/n'
_cod_database_code 4350673

loop_
_symmetry_equiv_pos_site_id
_symmetry_equiv_pos_as_xyz
1 x,y,z
2 1/2-x,1/2+y,1/2-z
3 -x,-y,-z
4 1/2+x,1/2-y,1/2+z

loop_
_atom_site_aniso_label
_atom_site_aniso_U_11
_atom_site_aniso_U_22
_atom_site_aniso_U_33
_atom_site_aniso_U_23
_atom_site_aniso_U_13
_atom_site_aniso_U_12
Fe1 0.0201(2) 0.0244(2) 0.0188(2) 0.0029(1) 0.0051(1) 0.0000(1)
S1 0.0347(5) 0.0376(6) 0.0437(6) 0.0005(4) 0.0185(4) -0.0051(4)
S2A 0.0425(16) 0.0637(15) 0.0383(12) 0.0261(10) 0.0074(9) 0.0068(10)
N1 0.0286(11) 0.0278(11) 0.0270(10) 0.0005(9) 0.0055(8) -0.0033(9)
N2 0.0314(11) 0.0271(11) 0.0260(10) 0.0017(8) 0.0070(9) 0.0017(9)
N3 0.0280(11) 0.0344(12) 0.0338(11) 0.0082(9) 0.0127(9) 0.0071(9)
N4 0.0264(11) 0.0374(12) 0.0328(11) 0.0106(10) 0.0130(9) 0.0055(9)
N5 0.0230(10) 0.0277(11) 0.0251(11) 0.0043(8) 0.0071(9) -0.0021(8)
N6 0.0233(10) 0.0277(11) 0.0223(10) 0.0016(8) 0.0054(8) -0.0004(8)
N7 0.0215(10) 0.0306(11) 0.0221(10) 0.0047(9) 0.0069(8) 0.0006(9)
N8 0.0238(10) 0.0266(10) 0.0222(10) 0.0032(8) 0.0038(8) -0.0024(8)
C1 0.0257(12) 0.0299(13) 0.0186(11) 0.0037(9) 0.0050(9) 0.0006(10)
C2 0.0430(16) 0.0270(13) 0.0340(14) -0.0027(11) 0.0080(12) -0.0080(11)
C3 0.0461(16) 0.0268(13) 0.0308(13) -0.0010(11) 0.0092(12) -0.0008(11)
C4 0.0303(13) 0.0296(13) 0.0339(14) 0.0058(11) 0.0086(11) 0.0068(10)
C5 0.0240(12) 0.0310(13) 0.0218(11) 0.0049(10) 0.0036(9) 0.0002(10)
C6 0.0382(16) 0.0539(19) 0.063(2) 0.0212(16) 0.0332(15) 0.0164(14)
C7 0.0393(16) 0.0488(18) 0.061(2) 0.0165(15) 0.0304(15) 0.0190(14)
C8 0.0330(9) 0.0340(9) 0.0417(9) 0.0009(8) 0.0147(7) -0.0078(8)
C9 0.0354(10) 0.0358(11) 0.0447(10) 0.0026(9) 0.0124(8) -0.0081(9)
C10 0.0359(10) 0.0362(10) 0.0478(10) 0.0017(9) 0.0115(8) -0.0067(8)
C11 0.0351(9) 0.0367(9) 0.0472(10) -0.0001(8) 0.0146(7) -0.0049(7)
C12A 0.029(5) 0.045(4) 0.036(5) 0.020(4) 0.015(3) 0.008(4)
C13A 0.041(4) 0.054(6) 0.046(5) 0.011(4) 0.013(3) -0.001(4)
C14A 0.040(4) 0.040(3) 0.058(4) 0.017(3) 0.022(3) 0.005(3)
C15A 0.039(5) 0.050(4) 0.047(5) 0.027(4) 0.020(3) 0.014(3)
C16 0.0275(12) 0.0293(13) 0.0264(13) 0.0047(10) 0.0059(11) -0.0031(10)
C17 0.0371(15) 0.0461(17) 0.0292(13) 0.0095(12) -0.0032(11) -0.0031(13)
C18 0.0270(13) 0.0368(14) 0.0300(13) 0.0047(11) 0.0047(11) -0.0009(11)
C19 0.0460(18) 0.067(2) 0.0398(16) 0.0212(16) -0.0106(14) 0.0027(16)
C20 0.0241(12) 0.0292(13) 0.0263(12) 0.0049(11) 0.0068(10) 0.0004(10)
C21 0.0368(15) 0.0338(15) 0.0442(16) -0.0048(12) 0.0076(12) -0.0051(12)
C22 0.0241(12) 0.0318(13) 0.0236(12) 0.0033(10) 0.0018(10) 0.0010(10)
C23 0.0286(13) 0.0554(18) 0.0305(13) -0.0027(13) 0.0096(11) 0.0073(12)
S1A 0.0331(17) 0.047(2) 0.043(2) 0.0111(15) 0.0030(15) -0.0107(14)
S2 0.0388(14) 0.0423(17) 0.0385(14) -0.0095(13) 0.0123(10) -0.0140(13)
C15 0.039(5) 0.033(4) 0.036(5) -0.001(3) 0.015(4) -0.003(4)
C14 0.031(4) 0.042(4) 0.028(4) 0.002(3) 0.011(3) 0.004(3)
C8A 0.0322(18) 0.046(2) 0.043(2) 0.0104(17) 0.0025(16) -0.0111(15)
C9A 0.0326(19) 0.046(2) 0.043(2) 0.0104(18) 0.0028(16) -0.0110(16)
C10A 0.0328(19) 0.046(2) 0.043(2) 0.0105(18) 0.0029(16) -0.0106(16)
C11A 0.0328(18) 0.047(2) 0.043(2) 0.0107(17) 0.0031(16) -0.0105(15)
C12 0.027(6) 0.027(4) 0.030(5) -0.004(4) 0.017(4) -0.004(4)
C13 0.029(5) 0.036(5) 0.032(5) -0.007(4) 0.009(4) 0.005(4)
P1 0.0311(6) 0.0335(6) 0.0292(6) 0.0064(5) 0.0013(4) 0.0004(5)
F1 0.0420(13) 0.0577(16) 0.0536(15) -0.0086(12) 0.0065(11) -0.0104(11)
F2 0.086(2) 0.0725(18) 0.0284(12) 0.0116(11) 0.0177(12) 0.0194(16)
F3 0.0573(16) 0.0579(17) 0.077(2) -0.0085(14) -0.0123(14) -0.0156(13)
F4 0.0509(14) 0.0524(14) 0.0368(12) 0.0116(10) 0.0131(10) 0.0093(11)
F5 0.0601(17) 0.0569(19) 0.056(2) -0.0004(14) 0.0125(14) 0.0271(15)
F6 0.0431(14) 0.0528(14) 0.0394(14) 0.0053(11) 0.0062(10) 0.0139(11)
P2A 0.0253(13) 0.0289(14) 0.0390(14) -0.0012(11) 0.0071(8) -0.0005(8)
F7A 0.096(5) 0.141(6) 0.200(8) -0.113(6) 0.001(5) -0.038(4)
F8A 0.058(3) 0.054(2) 0.067(3) 0.007(2) 0.035(2) 0.0137(19)
F9A 0.054(3) 0.089(4) 0.151(6) 0.014(4) 0.062(4) -0.004(3)
F10A 0.097(4) 0.108(4) 0.083(3) 0.047(3) 0.026(3) 0.066(4)
F11A 0.109(5) 0.075(4) 0.137(5) 0.077(4) 0.063(4) 0.030(3)
F12A 0.094(4) 0.112(5) 0.076(3) -0.064(3) 0.021(3) -0.031(3)
P1A 0.064(3) 0.077(3) 0.059(3) 0.002(2) 0.0001(19) 0.002(2)
F1A 0.065(3) 0.081(3) 0.061(3) 0.004(2) 0.000(2) -0.002(2)
F2A 0.061(3) 0.075(3) 0.060(3) 0.000(2) 0.000(2) 0.003(2)
F3A 0.066(3) 0.082(3) 0.062(3) 0.003(2) 0.002(2) -0.001(2)
F4A 0.065(3) 0.076(3) 0.059(3) 0.001(2) -0.001(2) 0.003(2)
F5A 0.065(3) 0.078(3) 0.059(3) 0.000(2) -0.002(2) 0.003(2)
F6A 0.066(3) 0.077(3) 0.060(3) -0.002(2) -0.004(2) 0.003(2)
P2 0.0298(15) 0.0309(16) 0.0537(16) 0.0120(10) 0.0168(11) 0.0046(9)
F7 0.118(4) 0.063(3) 0.061(3) 0.002(2) -0.004(3) -0.032(3)
F8 0.116(5) 0.133(5) 0.066(3) 0.052(3) 0.059(3) 0.039(4)
F9 0.067(3) 0.063(3) 0.059(3) -0.020(2) 0.027(2) -0.001(2)
F10 0.087(4) 0.115(5) 0.086(4) 0.040(3) 0.041(3) 0.068(4)
F11 0.083(4) 0.095(4) 0.117(5) 0.022(4) 0.006(3) 0.055(3)
F12 0.099(5) 0.112(5) 0.158(7) 0.023(5) 0.010(5) -0.079(4)

loop_
_atom_site_label
_atom_site_type_symbol
_atom_site_thermal_displace_type
_atom_site_fract_x
_atom_site_fract_y
_atom_site_fract_z
_atom_site_occupancy
_atom_site_U_iso_or_equiv
_atom_site_calc_flag
_atom_site_refinement_flags
_atom_site_disorder_assembly
_atom_site_disorder_group
Fe1 Fe Uani 0.05608(2) 0.90708(2) 0.21905(2) 1.000 0.0209(1) d . . .
S1 S Uani 0.36665(8) 1.05375(8) 0.18354(6) 0.758(4) 0.0377(3) d DUP A 1
S2A S Uani -0.0317(4) 0.7604(3) 0.4131(2) 0.572(4) 0.0479(8) d DUP B 4
N1 N Uani 0.19761(16) 1.07523(15) 0.25316(11) 1.000 0.0276(6) d . . .
N2 N Uani 0.03761(16) 1.10685(15) 0.24696(11) 1.000 0.0279(6) d . . .
N3 N Uani -0.10691(16) 1.01781(16) 0.27251(12) 1.000 0.0314(7) d . . .
N4 N Uani -0.11904(16) 0.88025(16) 0.31383(12) 1.000 0.0315(7) d . . .
N5 N Uani -0.02349(15) 0.94743(14) 0.13173(11) 1.000 0.0250(6) d . . .
N6 N Uani 0.13399(15) 0.85502(14) 0.30118(10) 1.000 0.0242(6) d . . .
N7 N Uani 0.00514(15) 0.78107(15) 0.18956(10) 1.000 0.0244(6) d . . .
N8 N Uani 0.17177(15) 0.88036(14) 0.16114(10) 1.000 0.0241(6) d . . .
C1 C Uani 0.10285(18) 1.03421(17) 0.24080(12) 1.000 0.0245(7) d . . .
C2 C Uani 0.1890(2) 1.17079(19) 0.26509(14) 1.000 0.0344(8) d . . .
C3 C Uani 0.0892(2) 1.19040(19) 0.26157(14) 1.000 0.0342(8) d . . .
C4 C Uani -0.0735(2) 1.09911(18) 0.23496(14) 1.000 0.0309(8) d . . .
C5 C Uani -0.06132(18) 0.93311(18) 0.27215(12) 1.000 0.0255(7) d . . .
C6 C Uani -0.1988(2) 0.9324(2) 0.33746(19) 1.000 0.0498(11) d . . .
C7 C Uani -0.1906(2) 1.0184(2) 0.31204(18) 1.000 0.0480(10) d . . .
C8 C Uani 0.2947(4) 1.0318(4) 0.2529(4) 0.758(4) 0.0355(5) d DUP A 1
C9 C Uani 0.3469(5) 0.9776(5) 0.3012(4) 0.758(4) 0.0381(6) d DUP A 1
C10 C Uani 0.4430(3) 0.9464(3) 0.2863(2) 0.758(4) 0.0395(6) d DUP A 1
C11 C Uani 0.4630(3) 0.9824(3) 0.2237(2) 0.758(4) 0.0390(5) d DUP A 1
C12A C Uani -0.1057(18) 0.7867(9) 0.3356(9) 0.572(4) 0.036(3) d DUP B 4
C13A C Uani -0.1603(15) 0.7131(9) 0.3105(9) 0.572(4) 0.046(3) d DUP B 4
C14A C Uani -0.1419(5) 0.6301(5) 0.3482(4) 0.572(4) 0.045(2) d DUP B 4
C15A C Uani -0.0733(6) 0.6457(5) 0.4048(4) 0.572(4) 0.044(3) d DUP B 4
C16 C Uani -0.07188(19) 0.95798(18) 0.07855(13) 1.000 0.0275(7) d . . .
C17 C Uani -0.1331(2) 0.9707(2) 0.00995(14) 1.000 0.0379(9) d . . .
C18 C Uani 0.1802(2) 0.82012(19) 0.34819(14) 1.000 0.0311(8) d . . .
C19 C Uani 0.2405(3) 0.7763(3) 0.40889(17) 1.000 0.0520(10) d . . .
C20 C Uani -0.02492(18) 0.71623(18) 0.15956(13) 1.000 0.0262(7) d . . .
C21 C Uani -0.0653(2) 0.6349(2) 0.11984(16) 1.000 0.0380(9) d . . .
C22 C Uani 0.23217(18) 0.85969(18) 0.12457(13) 1.000 0.0266(7) d . . .
C23 C Uani 0.3100(2) 0.8335(2) 0.07802(15) 1.000 0.0377(9) d . . .
S1A S Uani 0.3520(4) 0.9661(4) 0.3191(2) 0.242(4) 0.0411(11) d DUP A 2
S2 S Uani -0.1615(5) 0.6912(3) 0.3069(3) 0.428(4) 0.0393(9) d DUP B 3
C15 C Uani -0.1086(8) 0.6250(6) 0.3778(5) 0.428(4) 0.035(3) d DUP B 3
C14 C Uani -0.0453(8) 0.6724(6) 0.4253(5) 0.428(4) 0.033(2) d DUP B 3
C8A C Uani 0.2963(12) 1.0309(10) 0.2496(11) 0.242(4) 0.0405(11) d DUP A 2
C9A C Uani 0.3564(11) 1.0300(12) 0.1951(8) 0.242(4) 0.0406(11) d DUP A 2
C10A C Uani 0.4509(10) 0.9871(10) 0.2001(6) 0.242(4) 0.0407(11) d DUP A 2
C11A C Uani 0.4546(9) 0.9479(11) 0.2639(6) 0.242(4) 0.0410(11) d DUP A 2
C12 C Uani -0.098(2) 0.7877(9) 0.3420(11) 0.428(4) 0.027(3) d DUP B 3
C13 C Uani -0.0458(17) 0.7638(10) 0.4038(9) 0.428(4) 0.032(3) d DUP B 3
P1 P Uani -0.42880(11) 0.75699(10) 0.43949(7) 0.782(3) 0.0314(3) d DP . 5
F1 F Uani -0.51873(18) 0.68781(19) 0.40685(14) 0.782(3) 0.0510(8) d DP . 5
F2 F Uani -0.4447(2) 0.7246(2) 0.51742(12) 0.782(3) 0.0615(10) d DP . 5
F3 F Uani -0.3366(2) 0.82283(19) 0.46746(16) 0.782(3) 0.0654(10) d DP . 5
F4 F Uani -0.41110(18) 0.78436(17) 0.35883(11) 0.782(3) 0.0461(8) d DP . 5
F5 F Uani -0.5097(3) 0.8387(3) 0.44232(19) 0.782(3) 0.0572(11) d DP . 5
F6 F Uani -0.3474(2) 0.67353(18) 0.43385(13) 0.782(3) 0.0450(8) d DP . 5
P2A P Uani 0.1643(3) 0.6894(4) 0.6098(2) 0.502(6) 0.0308(8) d DUP . 8
F7A F Uani 0.1160(4) 0.6147(3) 0.5545(4) 0.502(6) 0.147(4) d DUP . 8
F8A F Uani 0.2644(3) 0.6909(2) 0.5696(2) 0.502(6) 0.0577(16) d DUP . 8
F9A F Uani 0.0634(3) 0.6903(3) 0.6496(3) 0.502(6) 0.094(3) d DUP . 8
F10A F Uani 0.1172(4) 0.7694(3) 0.5594(2) 0.502(6) 0.095(2) d DUP . 8
F11A F Uani 0.2066(4) 0.6057(3) 0.6556(3) 0.502(6) 0.104(3) d DUP . 8
F12A F Uani 0.2125(4) 0.7628(4) 0.6638(2) 0.502(6) 0.093(2) d DUP . 8
P1A P Uani -0.4404(7) 0.7719(7) 0.4555(4) 0.218(3) 0.0671(17) d DUP . 6
F1A F Uani -0.5234(8) 0.7187(8) 0.4977(5) 0.218(3) 0.0695(17) d DUP . 6
F2A F Uani -0.3808(7) 0.7990(8) 0.5292(5) 0.218(3) 0.0658(17) d DUP . 6
F3A F Uani -0.3679(8) 0.8258(8) 0.4099(6) 0.218(3) 0.0703(17) d DUP . 6
F4A F Uani -0.5009(8) 0.7416(9) 0.3802(5) 0.218(3) 0.0672(17) d DUP . 6
F5A F Uani -0.5172(13) 0.8566(11) 0.4570(9) 0.218(3) 0.0679(17) d DUP . 6
F6A F Uani -0.3813(10) 0.6722(8) 0.4554(7) 0.218(3) 0.0684(17) d DUP . 6
P2 P Uani 0.1494(4) 0.6778(4) 0.6143(2) 0.498(6) 0.0373(9) d DUP . 7
F7 F Uani 0.0672(3) 0.5994(3) 0.5923(2) 0.498(6) 0.0816(19) d DUP . 7
F8 F Uani 0.1847(4) 0.6741(3) 0.5367(2) 0.498(6) 0.102(3) d DUP . 7
F9 F Uani 0.1161(4) 0.6809(3) 0.69266(17) 0.498(6) 0.0616(17) d DUP . 7
F10 F Uani 0.2305(3) 0.6001(3) 0.6386(2) 0.498(6) 0.094(3) d DUP . 7
F11 F Uani 0.0640(4) 0.7487(4) 0.5892(2) 0.498(6) 0.099(3) d DUP . 7
F12 F Uani 0.2302(4) 0.7548(3) 0.6355(3) 0.498(6) 0.123(3) d DUP . 7
H3 H Uiso 0.05910 1.24980 0.26780 1.000 0.0410 c RU . .
H4A H Uiso -0.09510 1.09300 0.18320 1.000 0.0370 c RU . .
H4B H Uiso -0.10580 1.15600 0.25250 1.000 0.0370 c RU . .
H6 H Uiso -0.24950 0.91080 0.36630 1.000 0.0600 c RU . .
H7 H Uiso -0.23370 1.07010 0.31960 1.000 0.0570 c RU . .
H9 H Uiso 0.31950 0.96090 0.34430 0.758(4) 0.0460 c RUP A 1
H10 H Uiso 0.48710 0.90620 0.31570 0.758(4) 0.0470 c RUP A 1
H11 H Uiso 0.52490 0.96990 0.20300 0.758(4) 0.0470 c RUP A 1
H19B H Uiso 0.24990 0.82070 0.44860 1.000 0.0780 c RU . .
H19C H Uiso 0.30790 0.75780 0.39500 1.000 0.0780 c RU . .
H21A H Uiso -0.07850 0.58500 0.15330 1.000 0.0570 c RU . .
H21B H Uiso -0.01500 0.61350 0.08820 1.000 0.0570 c RU . .
H21C H Uiso -0.12970 0.65160 0.09120 1.000 0.0570 c RU . .
H23A H Uiso 0.29640 0.77000 0.06010 1.000 0.0570 c RU . .
H23B H Uiso 0.37830 0.83580 0.10500 1.000 0.0570 c RU . .
H23C H Uiso 0.30760 0.87690 0.03770 1.000 0.0570 c RU . .
H13A H Uiso -0.20880 0.71690 0.26940 0.572(4) 0.0560 c RUP B 4
H14A H Uiso -0.17300 0.57170 0.33570 0.572(4) 0.0540 c RUP B 4
H15A H Uiso -0.04950 0.59810 0.43760 0.572(4) 0.0530 c RUP B 4
H17A H Uiso -0.11570 1.03070 -0.01080 1.000 0.0570 c RU . .
H17B H Uiso -0.20640 0.97000 0.01700 1.000 0.0570 c RU . .
H17C H Uiso -0.11830 0.92010 -0.02250 1.000 0.0570 c RU . .
H19A H Uiso 0.20410 0.72090 0.42380 1.000 0.0780 c RU . .
H2 H Uiso 0.24420 1.21380 0.27410 1.000 0.0410 c RU . .
H9A H Uiso 0.33230 1.06040 0.15180 0.242(4) 0.0490 c RUP A 2
H10A H Uiso 0.50050 0.98580 0.16660 0.242(4) 0.0490 c RUP A 2
H11A H Uiso 0.51170 0.91000 0.28060 0.242(4) 0.0490 c RUP A 2
H13 H Uiso -0.00910 0.80970 0.43270 0.428(4) 0.0380 c RUP B 3
H14 H Uiso -0.00690 0.64720 0.46660 0.428(4) 0.0400 c RUP B 3
H15 H Uiso -0.12300 0.56040 0.38270 0.428(4) 0.0430 c RUP B 3

loop_
_atom_type_symbol
_atom_type_description
_atom_type_scat_dispersion_real
_atom_type_scat_dispersion_imag
_atom_type_scat_source
C C 0.0033 0.0016 ' International Tables Vol C Tables 4.2.6.8 and 6.1.1.4'
H H 0.0000 0.0000 ' International Tables Vol C Tables 4.2.6.8 and 6.1.1.4'
F F 0.0171 0.0103 ' International Tables Vol C Tables 4.2.6.8 and 6.1.1.4'
Fe Fe 0.3463 0.8444 ' International Tables Vol C Tables 4.2.6.8 and 6.1.1.4'
N N 0.0061 0.0033 ' International Tables Vol C Tables 4.2.6.8 and 6.1.1.4'
P P 0.1023 0.0942 ' International Tables Vol C Tables 4.2.6.8 and 6.1.1.4'
S S 0.1246 0.1234 ' International Tables Vol C Tables 4.2.6.8 and 6.1.1.4'

loop_
_geom_angle_atom_site_label_1
_geom_angle_atom_site_label_2
_geom_angle_atom_site_label_3
_geom_angle
_geom_angle_publ_flag
N5 Fe1 N6 174.28(9) yes
N5 Fe1 N7 84.23(8) yes
N5 Fe1 N8 87.91(8) yes
N5 Fe1 C1 91.62(9) yes
N5 Fe1 C5 89.82(9) yes
N6 Fe1 N7 90.36(8) yes
N6 Fe1 N8 89.85(8) yes
N6 Fe1 C1 93.77(9) yes
N6 Fe1 C5 92.34(9) yes
N7 Fe1 N8 85.58(8) yes
N7 Fe1 C1 175.70(9) yes
N7 Fe1 C5 93.38(9) yes
N8 Fe1 C1 93.20(9) yes
N8 Fe1 C5 177.59(9) yes
C1 Fe1 C5 87.67(10) yes
C8 S1 C11 89.4(2) yes
C8A S1A C11A 85.4(7) yes
C12 S2 C15 90.4(8) yes
C12A S2A C15A 89.3(6) yes
F2 P1 F3 91.99(16) yes
F2 P1 F6 89.65(15) yes
F3 P1 F4 89.44(15) yes
F3 P1 F5 92.02(19) yes
F3 P1 F6 88.86(15) yes
F4 P1 F5 90.73(17) yes
F4 P1 F6 87.64(14) yes
F5 P1 F6 178.14(18) yes
F2 P1 F5 91.96(18) yes
F1 P1 F6 88.73(15) yes
F1 P1 F4 87.70(14) yes
F1 P1 F2 90.75(15) yes
F1 P1 F3 176.34(17) yes
F2 P1 F4 176.90(17) yes
F1 P1 F5 90.31(19) yes
F7A P2A F10A 89.5(3) yes
F7A P2A F9A 91.3(4) yes
F9A P2A F10A 89.3(3) yes
F9A P2A F11A 90.5(3) yes
F9A P2A F12A 89.2(3) yes
F10A P2A F11A 175.9(4) yes
F10A P2A F12A 90.5(4) yes
F7A P2A F8A 89.3(3) yes
F8A P2A F12A 90.3(3) yes
F8A P2A F11A 90.7(3) yes
F8A P2A F9A 178.7(4) yes
F7A P2A F11A 86.4(4) yes
F7A P2A F12A 179.6(4) yes
F8A P2A F10A 89.6(3) yes
F11A P2A F12A 93.6(3) yes
F1A P1A F2A 88.8(6) yes
F1A P1A F4A 90.7(7) yes
F3A P1A F4A 85.3(7) yes
F3A P1A F5A 93.0(9) yes
F3A P1A F6A 96.9(8) yes
F4A P1A F5A 88.2(9) yes
F4A P1A F6A 87.2(8) yes
F5A P1A F6A 168.7(10) yes
F1A P1A F3A 175.1(8) yes
F2A P1A F6A 91.5(8) yes
F2A P1A F5A 93.0(9) yes
F2A P1A F3A 95.2(7) yes
F1A P1A F5A 83.9(8) yes
F1A P1A F6A 85.9(8) yes
F2A P1A F4A 178.7(9) yes
F7 P2 F11 86.5(4) yes
F7 P2 F8 89.4(3) yes
F7 P2 F10 89.5(4) yes
F9 P2 F11 90.4(3) yes
F9 P2 F12 89.2(3) yes
F10 P2 F11 176.0(5) yes
F10 P2 F12 90.5(4) yes
F11 P2 F12 93.5(4) yes
F7 P2 F9 91.1(3) yes
F9 P2 F10 89.4(3) yes
F8 P2 F9 178.9(5) yes
F8 P2 F11 90.5(3) yes
F7 P2 F12 179.7(4) yes
F8 P2 F12 90.4(4) yes
F8 P2 F10 89.6(3) yes
C2 N1 C8A 121.8(6) yes
C1 N1 C2 111.3(2) yes
C2 N1 C8 121.4(3) yes
C1 N1 C8A 126.8(6) yes
C1 N1 C8 127.3(3) yes
C3 N2 C4 123.7(2) yes
C1 N2 C4 123.7(2) yes
C1 N2 C3 112.5(2) yes
C4 N3 C5 124.3(2) yes
C4 N3 C7 123.4(2) yes
C5 N3 C7 112.4(2) yes
C5 N4 C12 128.5(10) yes
C6 N4 C12A 119.5(9) yes
C6 N4 C12 119.7(10) yes
C5 N4 C12A 129.4(9) yes
C5 N4 C6 111.1(2) yes
Fe1 N5 C16 170.3(2) yes
Fe1 N6 C18 176.7(2) yes
Fe1 N7 C20 166.5(2) yes
Fe1 N8 C22 173.9(2) yes
N1 C1 N2 102.7(2) yes
Fe1 C1 N2 123.25(17) yes
Fe1 C1 N1 134.02(18) yes
N1 C2 C3 107.2(2) yes
N2 C3 C2 106.3(2) yes
N2 C4 N3 109.4(2) yes
Fe1 C5 N4 134.04(19) yes
N3 C5 N4 103.0(2) yes
Fe1 C5 N3 122.95(18) yes
N4 C6 C7 107.0(3) yes
N3 C7 C6 106.6(2) yes
S1 C8 N1 119.0(4) yes
N1 C8 C9 130.7(6) yes
S1 C8 C9 110.2(5) yes
S1A C8A C9A 110.0(12) yes
N1 C8A C9A 129.0(15) yes
S1A C8A N1 121.1(12) yes
C8 C9 C10 117.4(6) no
C8A C9A C10A 122.6(14) no
C9 C10 C11 108.5(4) no
C9A C10A C11A 101.6(12) no
S1 C11 C10 114.4(3) yes
S1A C11A C10A 120.3(10) yes
S2 C12 N4 122.3(15) yes
S2 C12 C13 108.3(11) yes
N4 C12 C13 128.2(14) yes
S2A C12A C13A 111.3(11) yes
S2A C12A N4 120.1(11) yes
N4 C12A C13A 127.3(17) yes
C12 C13 C14 119.4(15) no
C12A C13A C14A 115.9(15) no
C13 C14 C15 107.7(11) no
C13A C14A C15A 109.2(9) no
S2 C15 C14 114.1(7) yes
S2A C15A C14A 114.1(6) yes
N5 C16 C17 179.3(3) yes
N6 C18 C19 179.3(3) yes
N7 C20 C21 178.4(3) yes
N8 C22 C23 179.7(2) yes
N1 C2 H2 126.00 no
C3 C2 H2 126.00 no
C2 C3 H3 127.00 no
N2 C3 H3 127.00 no
N2 C4 H4A 110.00 no
N2 C4 H4B 110.00 no
N3 C4 H4A 110.00 no
N3 C4 H4B 110.00 no
H4A C4 H4B 108.00 no
N4 C6 H6 127.00 no
C7 C6 H6 126.00 no
C6 C7 H7 127.00 no
N3 C7 H7 127.00 no
C8 C9 H9 121.00 no
C10 C9 H9 121.00 no
C10A C9A H9A 119.00 no
C8A C9A H9A 119.00 no
C11 C10 H10 126.00 no
C9 C10 H10 126.00 no
C9A C10A H10A 129.00 no
C11A C10A H10A 129.00 no
S1 C11 H11 123.00 no
C10 C11 H11 123.00 no
S1A C11A H11A 120.00 no
C10A C11A H11A 120.00 no
C14 C13 H13 120.00 no
C12 C13 H13 120.00 no
C12A C13A H13A 122.00 no
C14A C13A H13A 122.00 no
C15 C14 H14 126.00 no
C13 C14 H14 126.00 no
C15A C14A H14A 125.00 no
C13A C14A H14A 125.00 no
S2 C15 H15 123.00 no
C14 C15 H15 123.00 no
S2A C15A H15A 123.00 no
C14A C15A H15A 123.00 no
C16 C17 H17C 110.00 no
H17A C17 H17B 109.00 no
H17A C17 H17C 109.00 no
H17B C17 H17C 110.00 no
C16 C17 H17A 110.00 no
C16 C17 H17B 109.00 no
C18 C19 H19C 109.00 no
C18 C19 H19A 109.00 no
C18 C19 H19B 109.00 no
H19A C19 H19C 109.00 no
H19B C19 H19C 110.00 no
H19A C19 H19B 109.00 no
C20 C21 H21A 109.00 no
C20 C21 H21C 109.00 no
H21A C21 H21B 110.00 no
C20 C21 H21B 109.00 no
H21B C21 H21C 109.00 no
H21A C21 H21C 110.00 no
C22 C23 H23B 109.00 no
C22 C23 H23C 110.00 no
H23A C23 H23C 109.00 no
H23B C23 H23C 110.00 no
H23A C23 H23B 109.00 no
C22 C23 H23A 109.00 no

loop_
_geom_bond_atom_site_label_1
_geom_bond_atom_site_label_2
_geom_bond_distance
_geom_bond_publ_flag
Fe1 N5 1.940(2) yes
Fe1 N6 1.9123(19) yes
Fe1 N7 1.984(2) yes
Fe1 N8 1.989(2) yes
Fe1 C1 1.951(2) yes
Fe1 C5 1.950(2) yes
S1 C8 1.714(7) yes
S1 C11 1.733(4) yes
S1A C8A 1.705(19) yes
S1A C11A 1.797(13) yes
S2 C12 1.710(18) yes
S2 C15 1.723(11) yes
S2A C12A 1.707(19) yes
S2A C15A 1.733(8) yes
P1 F4 1.608(2) yes
P1 F5 1.581(4) yes
P1 F3 1.577(3) yes
P1 F1 1.609(3) yes
P1 F6 1.611(3) yes
P1 F2 1.573(3) yes
P2A F12A 1.550(7) yes
P2A F8A 1.576(6) yes
P2A F7A 1.579(8) yes
P2A F10A 1.572(6) yes
P2A F11A 1.546(7) yes
P2A F9A 1.581(6) yes
P1A F2A 1.568(12) yes
P1A F3A 1.548(14) yes
P1A F6A 1.624(15) yes
P1A F4A 1.610(13) yes
P1A F1A 1.601(14) yes
P1A F5A 1.576(19) yes
P2 F8 1.577(6) yes
P2 F9 1.581(5) yes
P2 F7 1.579(7) yes
P2 F12 1.550(7) yes
P2 F11 1.546(8) yes
P2 F10 1.572(7) yes
N1 C8A 1.444(16) yes
N1 C8 1.413(6) yes
N1 C1 1.368(3) yes
N1 C2 1.394(3) yes
N2 C4 1.449(3) yes
N2 C3 1.387(3) yes
N2 C1 1.357(3) yes
N3 C5 1.352(3) yes
N3 C4 1.453(3) yes
N3 C7 1.384(4) yes
N4 C5 1.371(3) yes
N4 C6 1.391(4) yes
N4 C12A 1.407(14) yes
N4 C12 1.444(15) yes
N5 C16 1.137(3) yes
N6 C18 1.135(3) yes
N7 C20 1.136(3) yes
N8 C22 1.138(3) yes
C2 C3 1.328(4) no
C6 C7 1.330(4) no
C8 C9 1.329(10) no
C8A C9A 1.35(2) no
C9 C10 1.388(8) no
C9A C10A 1.37(2) no
C10 C11 1.337(5) no
C10A C11A 1.322(17) no
C12 C13 1.33(3) no
C12A C13A 1.33(2) no
C13 C14 1.371(17) no
C13A C14A 1.393(16) no
C14 C15 1.338(13) no
C14A C15A 1.338(10) no
C16 C17 1.458(4) no
C18 C19 1.461(4) no
C20 C21 1.454(4) no
C22 C23 1.458(4) no
C2 H2 0.9500 no
C3 H3 0.9500 no
C4 H4A 0.9900 no
C4 H4B 0.9900 no
C6 H6 0.9500 no
C7 H7 0.9500 no
C9 H9 0.9500 no
C9A H9A 0.9500 no
C10 H10 0.9500 no
C10A H10A 0.9500 no
C11 H11 0.9500 no
C11A H11A 0.9500 no
C13 H13 0.9500 no
C13A H13A 0.9500 no
C14 H14 0.9500 no
C14A H14A 0.9500 no
C15 H15 0.9500 no
C15A H15A 0.9500 no
C17 H17C 0.9800 no
C17 H17A 0.9800 no
C17 H17B 0.9800 no
C19 H19C 0.9800 no
C19 H19A 0.9800 no
C19 H19B 0.9800 no
C21 H21C 0.9800 no
C21 H21A 0.9800 no
C21 H21B 0.9800 no
C23 H23C 0.9800 no
C23 H23A 0.9800 no
C23 H23B 0.9800 no

loop_
_geom_hbond_atom_site_label_D
_geom_hbond_atom_site_label_H
_geom_hbond_atom_site_label_A
_geom_hbond_distance_DH
_geom_hbond_distance_HA
_geom_hbond_distance_DA
_geom_hbond_angle_DHA
_geom_hbond_site_symmetry_A
_geom_hbond_publ_flag
C3 H3 F9A 0.9500 2.5000 3.221(5) 133.00 3_576 yes
C4 H4A N5 0.9900 2.5200 3.031(3) 112.00 . yes
C4 H4A F6 0.9900 2.5300 3.410(4) 148.00 2_455 yes
C4 H4B F12A 0.9900 2.5000 3.399(6) 152.00 3_576 yes
C7 H7 F12A 0.9500 2.4300 3.185(6) 137.00 3_576 yes
C10 H10 F4 0.9500 2.2900 3.217(5) 164.00 1_655 yes
C13A H13A F12A 0.9500 2.1600 3.092(18) 166.00 4_464 yes
C17 H17C F1 0.9800 2.4900 3.428(4) 160.00 4_564 yes
C19 H19C F1 0.9800 2.4600 3.393(5) 158.00 1_655 yes
C23 H23B F9A 0.9800 2.5000 3.458(5) 165.00 4_564 yes

loop_
_geom_torsion_atom_site_label_1
_geom_torsion_atom_site_label_2
_geom_torsion_atom_site_label_3
_geom_torsion_atom_site_label_4
_geom_torsion
_geom_torsion_publ_flag
N5 Fe1 C1 N1 -123.1(2) no
N5 Fe1 C1 N2 56.8(2) no
N6 Fe1 C1 N1 55.0(2) no
N6 Fe1 C1 N2 -125.1(2) no
N8 Fe1 C1 N1 -35.1(2) no
N8 Fe1 C1 N2 144.82(19) no
C5 Fe1 C1 N1 147.2(2) no
C5 Fe1 C1 N2 -32.9(2) no
N5 Fe1 C5 N3 -56.8(2) no
N5 Fe1 C5 N4 121.4(2) no
N6 Fe1 C5 N3 128.5(2) no
N6 Fe1 C5 N4 -53.4(2) no
N7 Fe1 C5 N3 -141.0(2) no
N7 Fe1 C5 N4 37.1(2) no
C1 Fe1 C5 N3 34.8(2) no
C1 Fe1 C5 N4 -147.0(2) no
C11 S1 C8 N1 178.8(4) no
C11 S1 C8 C9 2.4(5) no
C8 S1 C11 C10 -1.5(4) no
C12A S2A C15A C14A -2.3(10) no
C15A S2A C12A C13A 3.5(16) no
C15A S2A C12A N4 171.2(15) no
C8 N1 C1 N2 -179.5(4) no
C1 N1 C2 C3 1.0(3) no
C8 N1 C1 Fe1 0.4(5) no
C2 N1 C8 C9 105.1(7) no
C2 N1 C8 S1 -70.5(5) no
C2 N1 C1 N2 -1.1(3) no
C2 N1 C1 Fe1 178.79(19) no
C1 N1 C8 S1 107.8(4) no
C8 N1 C2 C3 179.6(4) no
C1 N1 C8 C9 -76.7(8) no
C4 N2 C1 Fe1 -2.9(3) no
C3 N2 C1 N1 0.8(3) no
C3 N2 C4 N3 -137.2(2) no
C4 N2 C1 N1 177.0(2) no
C3 N2 C1 Fe1 -179.09(17) no
C1 N2 C3 C2 -0.3(3) no
C4 N2 C3 C2 -176.4(2) no
C1 N2 C4 N3 47.1(3) no
C5 N3 C4 N2 -45.0(3) no
C7 N3 C4 N2 136.0(3) no
C7 N3 C5 Fe1 178.01(19) no
C4 N3 C5 N4 -179.8(2) no
C5 N3 C7 C6 0.0(3) no
C4 N3 C7 C6 179.1(3) no
C4 N3 C5 Fe1 -1.1(3) no
C7 N3 C5 N4 -0.6(3) no
C12A N4 C5 Fe1 4.7(10) no
C6 N4 C5 N3 1.1(3) no
C6 N4 C12A S2A -88.1(16) no
C6 N4 C5 Fe1 -177.4(2) no
C5 N4 C12A C13A -105(2) no
C12A N4 C5 N3 -176.9(10) no
C6 N4 C12A C13A 78(2) no
C5 N4 C12A S2A 89.8(14) no
C12A N4 C6 C7 177.1(9) no
C5 N4 C6 C7 -1.2(3) no
N1 C2 C3 N2 -0.5(3) no
N4 C6 C7 N3 0.7(3) no
S1 C8 C9 C10 -2.8(8) no
N1 C8 C9 C10 -178.7(5) no
C8 C9 C10 C11 1.7(8) no
C9 C10 C11 S1 0.3(5) no
S2A C12A C13A C14A -4(2) no
N4 C12A C13A C14A -170.7(14) no
C12A C13A C14A C15A 2.4(19) no
C13A C14A C15A S2A 0.5(11) no

loop_
_platon_squeeze_void_nr
_platon_squeeze_void_average_x
_platon_squeeze_void_average_y
_platon_squeeze_void_average_z
_platon_squeeze_void_volume
_platon_squeeze_void_count_electrons
_platon_squeeze_void_content
1 0.000 0.000 0.500 165 44 ' '
2 0.500 0.500 0.000 165 44 ' '
